data_7007546
loop_
_publ_author_name
'Cai, Shuyi'
'Hou, Xiu-Feng'
'Chen, Yin-Qiang'
'Jin, Guo-Xin'

_publ_section_title
;
 Synthesis and structure of heterometallic complexes (RhFe, CoFe)
 containing bridging
 1,2-dicarba-closo-dodecarborane-1,2-dichalcogenolato ligands.
;
_journal_issue 31
_journal_name_full 'Dalton transactions (Cambridge, England : 2003)'
_journal_page_first 3736
_journal_page_last 3741
_journal_paper_doi 10.1039/b607195c
_journal_year 2006
_chemical_formula_sum 'C15 H25 B10 Fe O3 Rh S2'
_chemical_formula_weight 584.33
_chemical_name_systematic
;
?
;
_space_group_IT_number 61
_symmetry_cell_setting orthorhombic
_symmetry_space_group_name_Hall '-P 2ac 2ab'
_symmetry_space_group_name_H-M 'P b c a'
_atom_sites_solution_hydrogens geom
_atom_sites_solution_primary direct
_atom_sites_solution_secondary difmap
_audit_creation_method SHELXL-97
_cell_angle_alpha 90.00
_cell_angle_beta 90.00
_cell_angle_gamma 90.00
_cell_formula_units_Z 8
_cell_length_a 17.980(5)
_cell_length_b 14.000(4)
_cell_length_c 19.502(5)
_cell_measurement_reflns_used 959
_cell_measurement_temperature 293(2)
_cell_measurement_theta_max 21.427
_cell_measurement_theta_min 2.376
_cell_volume 4909(2)
_computing_cell_refinement 'Bruker SMART'
_computing_data_collection 'Bruker SMART'
_computing_data_reduction 'Bruker SHELXTL'
_computing_molecular_graphics 'Bruker SHELXTL'
_computing_publication_material 'Bruker SHELXTL'
_computing_structure_refinement 'SHELXL-97 (Sheldrick, 1997)'
_computing_structure_solution 'SHELXS-97 (Sheldrick, 1990)'
_diffrn_ambient_temperature 293(2)
_diffrn_measured_fraction_theta_full 1.000
_diffrn_measured_fraction_theta_max 1.000
_diffrn_measurement_device_type 'CCD area detector'
_diffrn_measurement_method 'phi and omega scans'
_diffrn_radiation_monochromator graphite
_diffrn_radiation_source 'fine-focus sealed tube'
_diffrn_radiation_type MoK\a
_diffrn_radiation_wavelength 0.71073
_diffrn_reflns_av_R_equivalents 0.0651
_diffrn_reflns_av_sigmaI/netI 0.0688
_diffrn_reflns_limit_h_max 17
_diffrn_reflns_limit_h_min -21
_diffrn_reflns_limit_k_max 16
_diffrn_reflns_limit_k_min -16
_diffrn_reflns_limit_l_max 23
_diffrn_reflns_limit_l_min -20
_diffrn_reflns_number 19592
_diffrn_reflns_theta_full 25.01
_diffrn_reflns_theta_max 25.01
_diffrn_reflns_theta_min 2.09
_diffrn_standards_decay_% 3.80
_exptl_absorpt_coefficient_mu 1.450
_exptl_absorpt_correction_T_max 0.9310
_exptl_absorpt_correction_T_min 0.8119
_exptl_absorpt_correction_type multi-scan
_exptl_absorpt_process_details sadabs
_exptl_crystal_colour red
_exptl_crystal_density_diffrn 1.581
_exptl_crystal_density_method 'not measured'
_exptl_crystal_F_000 2336
_exptl_crystal_size_max 0.15
_exptl_crystal_size_mid 0.10
_exptl_crystal_size_min 0.05
_refine_diff_density_max 0.527
_refine_diff_density_min -0.447
_refine_diff_density_rms 0.064
_refine_ls_extinction_method none
_refine_ls_goodness_of_fit_ref 0.805
_refine_ls_hydrogen_treatment constr
_refine_ls_matrix_type full
_refine_ls_number_parameters 299
_refine_ls_number_reflns 4338
_refine_ls_number_restraints 0
_refine_ls_restrained_S_all 0.805
_refine_ls_R_factor_all 0.0770
_refine_ls_R_factor_gt 0.0309
_refine_ls_shift/su_max 0.001
_refine_ls_shift/su_mean 0.000
_refine_ls_structure_factor_coef Fsqd
_refine_ls_weighting_details 'calc w=1/[\s^2^(Fo^2^)+(0.0176P)^2^+0.0000P] where P=(Fo^2^+2Fc^2^)/3'
_refine_ls_weighting_scheme calc
_refine_ls_wR_factor_gt 0.0485
_refine_ls_wR_factor_ref 0.0566
_reflns_number_gt 2349
_reflns_number_total 4338
_reflns_threshold_expression >2sigma(I)
_cod_data_source_file b607195c.txt
_cod_data_source_block f51110a
_cod_depositor_comments
;
The following automatic conversions were performed:
'_symmetry_cell_setting' value 'Orthorhombic' changed to 'orthorhombic'
according to '/home/saulius/struct/CIF-dictionaries/cif_core.dic'
dictionary named 'cif_core.dic' version 2.4.1 from 2010-06-29.

Automatic conversion script
Id: cif_fix_enum 1527 2010-12-29 10:47:43Z saulius 
;
_cod_original_sg_symbol_H-M Pbca
_cod_database_code 7007546

loop_
_symmetry_equiv_pos_as_xyz
'x, y, z'
'-x+1/2, -y, z+1/2'
'-x, y+1/2, -z+1/2'
'x+1/2, -y+1/2, -z'
'-x, -y, -z'
'x-1/2, y, -z-1/2'
'x, -y-1/2, z-1/2'
'-x-1/2, y-1/2, z'

loop_
_atom_site_label
_atom_site_type_symbol
_atom_site_fract_x
_atom_site_fract_y
_atom_site_fract_z
_atom_site_U_iso_or_equiv
_atom_site_adp_type
_atom_site_occupancy
_atom_site_symmetry_multiplicity
_atom_site_calc_flag
_atom_site_refinement_flags
_atom_site_disorder_assembly
_atom_site_disorder_group
Rh1 Rh 0.099352(17) 0.75184(3) 0.153745(14) 0.03621(9) Uani 1 1 d . . .
Fe1 Fe 0.00300(3) 0.75526(5) 0.06034(3) 0.04235(16) Uani 1 1 d . . .
O1 O -0.07636(17) 0.7353(3) -0.07117(15) 0.0831(12) Uani 1 1 d . . .
O2 O -0.0259(2) 0.9588(2) 0.07957(19) 0.0881(13) Uani 1 1 d . . .
O3 O -0.11768(19) 0.7021(2) 0.15213(17) 0.0780(11) Uani 1 1 d . . .
S1 S 0.05988(6) 0.61435(7) 0.09468(5) 0.0411(3) Uani 1 1 d . . .
S2 S 0.12438(6) 0.79755(7) 0.03977(5) 0.0373(3) Uani 1 1 d . . .
C1 C 0.1332(2) 0.5938(3) 0.03283(18) 0.0356(10) Uani 1 1 d . . .
C2 C 0.1678(2) 0.6921(3) 0.00207(19) 0.0355(10) Uani 1 1 d . . .
C3 C -0.0439(2) 0.7406(4) -0.0214(2) 0.0559(12) Uani 1 1 d . . .
C4 C -0.0154(3) 0.8792(4) 0.0709(2) 0.0617(15) Uani 1 1 d . . .
C5 C -0.0713(3) 0.7235(3) 0.1154(2) 0.0536(14) Uani 1 1 d . . .
C6 C 0.1295(3) 0.8688(3) 0.21995(19) 0.0423(12) Uani 1 1 d . . .
C7 C 0.1874(3) 0.7994(3) 0.2242(2) 0.0449(12) Uani 1 1 d . . .
C8 C 0.1559(3) 0.7147(3) 0.2497(2) 0.0463(13) Uani 1 1 d . . .
C9 C 0.0781(3) 0.7314(3) 0.26234(19) 0.0424(12) Uani 1 1 d . . .
C10 C 0.0625(3) 0.8288(3) 0.2463(2) 0.0434(12) Uani 1 1 d . . .
C11 C 0.1386(3) 0.9713(3) 0.1971(2) 0.0633(15) Uani 1 1 d . . .
H11A H 0.1518 1.0102 0.2358 0.095 Uiso 1 1 calc R . .
H11B H 0.0926 0.9938 0.1779 0.095 Uiso 1 1 calc R . .
H11C H 0.1771 0.9751 0.1631 0.095 Uiso 1 1 calc R . .
C12 C 0.2681(3) 0.8161(4) 0.2100(2) 0.0731(16) Uani 1 1 d . . .
H12A H 0.2923 0.8372 0.2512 0.110 Uiso 1 1 calc R . .
H12B H 0.2732 0.8641 0.1752 0.110 Uiso 1 1 calc R . .
H12C H 0.2906 0.7577 0.1946 0.110 Uiso 1 1 calc R . .
C13 C 0.1959(3) 0.6231(3) 0.2654(2) 0.0753(17) Uani 1 1 d . . .
H13A H 0.2151 0.6253 0.3113 0.113 Uiso 1 1 calc R . .
H13B H 0.2362 0.6148 0.2336 0.113 Uiso 1 1 calc R . .
H13C H 0.1619 0.5705 0.2612 0.113 Uiso 1 1 calc R . .
C14 C 0.0253(3) 0.6613(3) 0.2943(2) 0.0734(17) Uani 1 1 d . . .
H14A H 0.0269 0.6676 0.3433 0.110 Uiso 1 1 calc R . .
H14B H 0.0394 0.5976 0.2817 0.110 Uiso 1 1 calc R . .
H14C H -0.0243 0.6738 0.2784 0.110 Uiso 1 1 calc R . .
C15 C -0.0089(3) 0.8805(3) 0.2592(2) 0.0652(15) Uani 1 1 d . . .
H15A H -0.0083 0.9070 0.3046 0.098 Uiso 1 1 calc R . .
H15B H -0.0497 0.8367 0.2551 0.098 Uiso 1 1 calc R . .
H15C H -0.0145 0.9309 0.2263 0.098 Uiso 1 1 calc R . .
B3 B 0.2215(3) 0.6272(3) 0.0590(2) 0.0396(13) Uani 1 1 d . . .
H3 H 0.2363 0.6497 0.1113 0.048 Uiso 1 1 calc R . .
B4 B 0.2603(3) 0.6826(4) -0.0137(2) 0.0437(14) Uani 1 1 d . . .
H4 H 0.3001 0.7419 -0.0091 0.052 Uiso 1 1 calc R . .
B5 B 0.1944(3) 0.6794(4) -0.0806(2) 0.0476(14) Uani 1 1 d . . .
H5 H 0.1919 0.7369 -0.1190 0.057 Uiso 1 1 calc R . .
B6 B 0.1133(3) 0.6232(3) -0.0516(2) 0.0433(14) Uani 1 1 d . . .
H6 H 0.0581 0.6430 -0.0713 0.052 Uiso 1 1 calc R . .
B7 B 0.2001(3) 0.5077(3) 0.0400(2) 0.0458(14) Uani 1 1 d . . .
H7 H 0.2003 0.4522 0.0799 0.055 Uiso 1 1 calc R . .
B8 B 0.2834(3) 0.5620(4) 0.0087(2) 0.0481(14) Uani 1 1 d . . .
H8 H 0.3389 0.5416 0.0275 0.058 Uiso 1 1 calc R . .
B9 B 0.2671(3) 0.5937(4) -0.0784(2) 0.0520(16) Uani 1 1 d . . .
H9 H 0.3124 0.5938 -0.1163 0.062 Uiso 1 1 calc R . .
B10 B 0.1764(3) 0.5584(3) -0.1005(3) 0.0509(15) Uani 1 1 d . . .
H10 H 0.1628 0.5353 -0.1529 0.061 Uiso 1 1 calc R . .
B11 B 0.1345(3) 0.5052(3) -0.0274(2) 0.0464(14) Uani 1 1 d . . .
H11 H 0.0928 0.4480 -0.0309 0.056 Uiso 1 1 calc R . .
B12 B 0.2300(3) 0.4862(4) -0.0449(2) 0.0505(16) Uani 1 1 d . . .
H12 H 0.2511 0.4159 -0.0609 0.061 Uiso 1 1 calc R . .

loop_
_atom_site_aniso_label
_atom_site_aniso_U_11
_atom_site_aniso_U_22
_atom_site_aniso_U_33
_atom_site_aniso_U_23
_atom_site_aniso_U_13
_atom_site_aniso_U_12
Rh1 0.04108(18) 0.03657(17) 0.03097(16) -0.0020(2) -0.00074(15) -0.0024(2)
Fe1 0.0377(4) 0.0457(4) 0.0437(4) -0.0007(4) -0.0039(3) -0.0013(4)
O1 0.055(2) 0.146(4) 0.049(2) -0.002(3) -0.0139(16) 0.005(3)
O2 0.080(3) 0.057(2) 0.127(3) -0.006(2) -0.007(2) 0.014(2)
O3 0.060(3) 0.092(3) 0.082(3) 0.005(2) 0.025(2) -0.003(2)
S1 0.0445(7) 0.0387(6) 0.0402(6) 0.0004(6) 0.0017(6) -0.0078(6)
S2 0.0417(7) 0.0324(6) 0.0378(6) 0.0008(5) -0.0020(5) -0.0027(5)
C1 0.043(3) 0.034(2) 0.029(2) 0.0017(19) -0.006(2) -0.007(2)
C2 0.046(3) 0.030(2) 0.030(2) 0.000(2) -0.002(2) 0.001(2)
C3 0.039(3) 0.072(3) 0.057(3) 0.005(3) 0.006(2) -0.006(3)
C4 0.052(4) 0.067(4) 0.066(4) 0.003(3) -0.005(3) 0.003(3)
C5 0.055(3) 0.048(3) 0.058(3) -0.002(2) -0.005(3) 0.003(2)
C6 0.059(3) 0.041(3) 0.027(3) -0.006(2) -0.004(2) -0.011(3)
C7 0.048(3) 0.058(3) 0.028(3) -0.011(2) -0.007(2) -0.001(3)
C8 0.068(4) 0.047(3) 0.024(3) -0.004(2) -0.008(2) 0.010(3)
C9 0.065(3) 0.036(3) 0.026(2) -0.0044(19) 0.003(2) -0.007(2)
C10 0.061(3) 0.041(3) 0.028(3) -0.007(2) 0.001(2) 0.000(3)
C11 0.090(4) 0.052(3) 0.048(3) 0.002(2) -0.002(3) -0.022(3)
C12 0.054(4) 0.110(4) 0.055(3) -0.011(3) -0.008(3) -0.010(3)
C13 0.112(5) 0.068(4) 0.046(3) -0.007(3) -0.010(3) 0.039(4)
C14 0.106(5) 0.047(3) 0.067(4) 0.003(3) 0.024(3) -0.012(3)
C15 0.077(4) 0.056(3) 0.063(3) -0.009(3) 0.012(3) 0.007(3)
B3 0.039(3) 0.042(3) 0.039(3) 0.007(2) -0.009(2) 0.003(3)
B4 0.044(3) 0.050(3) 0.038(3) -0.002(3) 0.004(3) -0.002(3)
B5 0.064(4) 0.052(3) 0.027(3) 0.001(2) 0.001(3) 0.004(3)
B6 0.059(4) 0.042(3) 0.029(3) -0.003(2) -0.013(3) -0.003(3)
B7 0.059(4) 0.037(3) 0.041(3) 0.002(3) -0.007(3) 0.010(3)
B8 0.047(4) 0.055(4) 0.042(3) 0.001(3) -0.001(3) 0.013(3)
B9 0.061(4) 0.051(4) 0.044(4) 0.001(3) 0.009(3) 0.009(3)
B10 0.074(4) 0.046(3) 0.033(3) -0.007(3) -0.004(3) 0.006(3)
B11 0.067(4) 0.033(3) 0.038(3) -0.008(2) -0.009(3) -0.004(3)
B12 0.063(5) 0.045(4) 0.043(3) -0.007(3) -0.002(3) 0.009(3)

loop_
_atom_type_symbol
_atom_type_description
_atom_type_scat_dispersion_real
_atom_type_scat_dispersion_imag
_atom_type_scat_source
C C 0.0033 0.0016 'International Tables Vol C Tables 4.2.6.8 and 6.1.1.4'
H H 0.0000 0.0000 'International Tables Vol C Tables 4.2.6.8 and 6.1.1.4'
B B 0.0013 0.0007 'International Tables Vol C Tables 4.2.6.8 and 6.1.1.4'
O O 0.0106 0.0060 'International Tables Vol C Tables 4.2.6.8 and 6.1.1.4'
S S 0.1246 0.1234 'International Tables Vol C Tables 4.2.6.8 and 6.1.1.4'
Fe Fe 0.3463 0.8444 'International Tables Vol C Tables 4.2.6.8 and 6.1.1.4'
Rh Rh -1.1178 0.9187 'International Tables Vol C Tables 4.2.6.8 and 6.1.1.4'

loop_
_geom_angle_atom_site_label_1
_geom_angle_atom_site_label_2
_geom_angle_atom_site_label_3
_geom_angle
_geom_angle_site_symmetry_1
_geom_angle_site_symmetry_3
_geom_angle_publ_flag
C6 Rh1 C9 63.89(15) . . ?
C6 Rh1 C8 63.40(15) . . ?
C9 Rh1 C8 38.51(15) . . ?
C6 Rh1 C7 38.24(15) . . ?
C9 Rh1 C7 63.72(16) . . ?
C8 Rh1 C7 37.34(14) . . ?
C6 Rh1 C10 38.12(15) . . ?
C9 Rh1 C10 38.07(14) . . ?
C8 Rh1 C10 63.67(15) . . ?
C7 Rh1 C10 63.70(17) . . ?
C6 Rh1 S1 172.33(11) . . ?
C9 Rh1 S1 108.46(11) . . ?
C8 Rh1 S1 111.31(12) . . ?
C7 Rh1 S1 140.40(13) . . ?
C10 Rh1 S1 135.26(12) . . ?
C6 Rh1 S2 108.11(11) . . ?
C9 Rh1 S2 171.73(11) . . ?
C8 Rh1 S2 141.37(14) . . ?
C7 Rh1 S2 111.69(12) . . ?
C10 Rh1 S2 134.19(12) . . ?
S1 Rh1 S2 79.51(4) . . ?
C6 Rh1 Fe1 126.38(12) . . ?
C9 Rh1 Fe1 126.01(12) . . ?
C8 Rh1 Fe1 160.45(14) . . ?
C7 Rh1 Fe1 160.53(13) . . ?
C10 Rh1 Fe1 112.14(13) . . ?
S1 Rh1 Fe1 56.84(3) . . ?
S2 Rh1 Fe1 56.16(3) . . ?
C5 Fe1 C4 92.0(2) . . ?
C5 Fe1 C3 98.83(19) . . ?
C4 Fe1 C3 97.2(2) . . ?
C5 Fe1 S2 152.59(15) . . ?
C4 Fe1 S2 86.90(16) . . ?
C3 Fe1 S2 108.49(13) . . ?
C5 Fe1 S1 86.80(14) . . ?
C4 Fe1 S1 151.42(16) . . ?
C3 Fe1 S1 111.21(17) . . ?
S2 Fe1 S1 81.42(4) . . ?
C5 Fe1 Rh1 94.36(15) . . ?
C4 Fe1 Rh1 93.63(16) . . ?
C3 Fe1 Rh1 162.59(14) . . ?
S2 Fe1 Rh1 58.45(3) . . ?
S1 Fe1 Rh1 58.07(3) . . ?
C1 S1 Fe1 105.29(13) . . ?
C1 S1 Rh1 103.67(13) . . ?
Fe1 S1 Rh1 65.09(4) . . ?
C2 S2 Fe1 105.57(14) . . ?
C2 S2 Rh1 104.00(13) . . ?
Fe1 S2 Rh1 65.40(3) . . ?
C2 C1 B11 110.8(3) . . ?
C2 C1 B7 111.0(3) . . ?
B11 C1 B7 62.2(3) . . ?
C2 C1 B3 61.9(2) . . ?
B11 C1 B3 112.7(3) . . ?
B7 C1 B3 61.4(3) . . ?
C2 C1 B6 61.8(2) . . ?
B11 C1 B6 61.5(2) . . ?
B7 C1 B6 113.0(3) . . ?
B3 C1 B6 113.9(3) . . ?
C2 C1 S1 113.0(3) . . ?
B11 C1 S1 125.7(3) . . ?
B7 C1 S1 124.7(3) . . ?
B3 C1 S1 115.4(3) . . ?
B6 C1 S1 116.4(3) . . ?
C1 C2 B5 111.8(3) . . ?
C1 C2 B4 112.1(3) . . ?
B5 C2 B4 62.7(3) . . ?
C1 C2 B6 62.3(2) . . ?
B5 C2 B6 61.6(3) . . ?
B4 C2 B6 113.7(3) . . ?
C1 C2 B3 62.1(2) . . ?
B5 C2 B3 113.5(3) . . ?
B4 C2 B3 61.8(3) . . ?
B6 C2 B3 114.4(3) . . ?
C1 C2 S2 111.9(3) . . ?
B5 C2 S2 126.1(3) . . ?
B4 C2 S2 123.8(3) . . ?
B6 C2 S2 116.9(3) . . ?
B3 C2 S2 113.9(3) . . ?
O1 C3 Fe1 175.8(5) . . ?
O2 C4 Fe1 177.7(5) . . ?
O3 C5 Fe1 178.0(4) . . ?
C10 C6 C7 109.2(4) . . ?
C10 C6 C11 124.8(4) . . ?
C7 C6 C11 125.8(5) . . ?
C10 C6 Rh1 72.8(2) . . ?
C7 C6 Rh1 72.6(2) . . ?
C11 C6 Rh1 124.9(3) . . ?
C8 C7 C6 107.5(4) . . ?
C8 C7 C12 126.1(5) . . ?
C6 C7 C12 126.2(5) . . ?
C8 C7 Rh1 71.1(3) . . ?
C6 C7 Rh1 69.2(2) . . ?
C12 C7 Rh1 129.1(3) . . ?
C7 C8 C9 108.4(4) . . ?
C7 C8 C13 126.8(5) . . ?
C9 C8 C13 124.8(4) . . ?
C7 C8 Rh1 71.6(3) . . ?
C9 C8 Rh1 69.9(2) . . ?
C13 C8 Rh1 126.7(3) . . ?
C10 C9 C8 108.0(4) . . ?
C10 C9 C14 126.3(4) . . ?
C8 C9 C14 125.4(4) . . ?
C10 C9 Rh1 72.2(2) . . ?
C8 C9 Rh1 71.6(2) . . ?
C14 C9 Rh1 127.1(3) . . ?
C6 C10 C9 106.8(4) . . ?
C6 C10 C15 126.7(4) . . ?
C9 C10 C15 126.5(4) . . ?
C6 C10 Rh1 69.0(2) . . ?
C9 C10 Rh1 69.7(2) . . ?
C15 C10 Rh1 129.2(3) . . ?
C6 C11 H11A 109.5 . . ?
C6 C11 H11B 109.5 . . ?
H11A C11 H11B 109.5 . . ?
C6 C11 H11C 109.5 . . ?
H11A C11 H11C 109.5 . . ?
H11B C11 H11C 109.5 . . ?
C7 C12 H12A 109.5 . . ?
C7 C12 H12B 109.5 . . ?
H12A C12 H12B 109.5 . . ?
C7 C12 H12C 109.5 . . ?
H12A C12 H12C 109.5 . . ?
H12B C12 H12C 109.5 . . ?
C8 C13 H13A 109.5 . . ?
C8 C13 H13B 109.5 . . ?
H13A C13 H13B 109.5 . . ?
C8 C13 H13C 109.5 . . ?
H13A C13 H13C 109.5 . . ?
H13B C13 H13C 109.5 . . ?
C9 C14 H14A 109.5 . . ?
C9 C14 H14B 109.5 . . ?
H14A C14 H14B 109.5 . . ?
C9 C14 H14C 109.5 . . ?
H14A C14 H14C 109.5 . . ?
H14B C14 H14C 109.5 . . ?
C10 C15 H15A 109.5 . . ?
C10 C15 H15B 109.5 . . ?
H15A C15 H15B 109.5 . . ?
C10 C15 H15C 109.5 . . ?
H15A C15 H15C 109.5 . . ?
H15B C15 H15C 109.5 . . ?
C2 B3 C1 56.0(2) . . ?
C2 B3 B8 105.7(3) . . ?
C1 B3 B8 106.2(3) . . ?
C2 B3 B7 104.1(3) . . ?
C1 B3 B7 58.7(3) . . ?
B8 B3 B7 61.5(3) . . ?
C2 B3 B4 58.2(2) . . ?
C1 B3 B4 104.2(3) . . ?
B8 B3 B4 61.6(3) . . ?
B7 B3 B4 109.7(4) . . ?
C2 B3 H3 125.4 . . ?
C1 B3 H3 124.9 . . ?
B8 B3 H3 121.1 . . ?
B7 B3 H3 121.5 . . ?
B4 B3 H3 121.6 . . ?
C2 B4 B3 60.0(3) . . ?
C2 B4 B5 58.5(3) . . ?
B3 B4 B5 108.6(4) . . ?
C2 B4 B9 104.5(4) . . ?
B3 B4 B9 106.9(4) . . ?
B5 B4 B9 60.2(3) . . ?
C2 B4 B8 104.9(3) . . ?
B3 B4 B8 58.7(3) . . ?
B5 B4 B8 108.2(4) . . ?
B9 B4 B8 59.9(3) . . ?
C2 B4 H4 124.3 . . ?
B3 B4 H4 121.7 . . ?
B5 B4 H4 121.1 . . ?
B9 B4 H4 122.8 . . ?
B8 B4 H4 122.7 . . ?
C2 B5 B6 60.3(3) . . ?
C2 B5 B4 58.8(3) . . ?
B6 B5 B4 109.4(3) . . ?
C2 B5 B10 104.9(4) . . ?
B6 B5 B10 59.1(3) . . ?
B4 B5 B10 108.0(4) . . ?
C2 B5 B9 104.8(3) . . ?
B6 B5 B9 107.6(4) . . ?
B4 B5 B9 60.3(3) . . ?
B10 B5 B9 59.5(3) . . ?
C2 B5 H5 124.1 . . ?
B6 B5 H5 121.0 . . ?
B4 B5 H5 120.9 . . ?
B10 B5 H5 122.9 . . ?
B9 B5 H5 122.7 . . ?
C2 B6 C1 55.9(2) . . ?
C2 B6 B10 104.7(4) . . ?
C1 B6 B10 105.2(3) . . ?
C2 B6 B5 58.2(3) . . ?
C1 B6 B5 103.9(3) . . ?
B10 B6 B5 60.9(3) . . ?
C2 B6 B11 103.7(3) . . ?
C1 B6 B11 58.5(2) . . ?
B10 B6 B11 61.0(3) . . ?
B5 B6 B11 109.1(4) . . ?
C2 B6 H6 125.6 . . ?
C1 B6 H6 125.2 . . ?
B10 B6 H6 122.0 . . ?
B5 B6 H6 121.8 . . ?
B11 B6 H6 121.7 . . ?
C1 B7 B3 59.9(2) . . ?
C1 B7 B11 58.9(3) . . ?
B3 B7 B11 108.8(3) . . ?
C1 B7 B12 104.9(3) . . ?
B3 B7 B12 107.0(4) . . ?
B11 B7 B12 60.1(3) . . ?
C1 B7 B8 105.2(3) . . ?
B3 B7 B8 58.9(3) . . ?
B11 B7 B8 108.3(3) . . ?
B12 B7 B8 59.8(3) . . ?
C1 B7 H7 124.0 . . ?
B3 B7 H7 121.6 . . ?
B11 B7 H7 121.0 . . ?
B12 B7 H7 122.8 . . ?
B8 B7 H7 122.6 . . ?
B3 B8 B12 107.4(4) . . ?
B3 B8 B9 107.5(4) . . ?
B12 B8 B9 59.7(3) . . ?
B3 B8 B7 59.6(3) . . ?
B12 B8 B7 59.5(3) . . ?
B9 B8 B7 107.1(4) . . ?
B3 B8 B4 59.7(3) . . ?
B12 B8 B4 107.1(4) . . ?
B9 B8 B4 59.6(3) . . ?
B7 B8 B4 106.8(4) . . ?
B3 B8 H8 121.9 . . ?
B12 B8 H8 122.2 . . ?
B9 B8 H8 122.1 . . ?
B7 B8 H8 122.4 . . ?
B4 B8 H8 122.4 . . ?
B10 B9 B12 60.1(3) . . ?
B10 B9 B5 60.1(3) . . ?
B12 B9 B5 107.8(4) . . ?
B10 B9 B4 107.9(4) . . ?
B12 B9 B4 107.9(4) . . ?
B5 B9 B4 59.5(3) . . ?
B10 B9 B8 108.5(4) . . ?
B12 B9 B8 59.9(3) . . ?
B5 B9 B8 108.2(3) . . ?
B4 B9 B8 60.5(3) . . ?
B10 B9 H9 121.5 . . ?
B12 B9 H9 121.9 . . ?
B5 B9 H9 121.9 . . ?
B4 B9 H9 121.8 . . ?
B8 B9 H9 121.3 . . ?
B6 B10 B9 109.0(4) . . ?
B6 B10 B12 108.6(4) . . ?
B9 B10 B12 60.3(3) . . ?
B6 B10 B5 59.9(3) . . ?
B9 B10 B5 60.5(3) . . ?
B12 B10 B5 108.3(4) . . ?
B6 B10 B11 60.1(3) . . ?
B9 B10 B11 108.3(4) . . ?
B12 B10 B11 60.0(3) . . ?
B5 B10 B11 107.7(3) . . ?
B6 B10 H10 121.2 . . ?
B9 B10 H10 121.1 . . ?
B12 B10 H10 121.5 . . ?
B5 B10 H10 121.8 . . ?
B11 B10 H10 121.9 . . ?
C1 B11 B6 60.0(2) . . ?
C1 B11 B7 58.9(2) . . ?
B6 B11 B7 109.0(3) . . ?
C1 B11 B12 104.8(4) . . ?
B6 B11 B12 107.4(4) . . ?
B7 B11 B12 60.0(3) . . ?
C1 B11 B10 104.6(3) . . ?
B6 B11 B10 58.8(3) . . ?
B7 B11 B10 107.8(4) . . ?
B12 B11 B10 59.8(3) . . ?
C1 B11 H11 124.2 . . ?
B6 B11 H11 121.3 . . ?
B7 B11 H11 121.1 . . ?
B12 B11 H11 122.7 . . ?
B10 B11 H11 123.0 . . ?
B7 B12 B10 108.1(4) . . ?
B7 B12 B9 108.4(4) . . ?
B10 B12 B9 59.6(3) . . ?
B7 B12 B11 59.9(3) . . ?
B10 B12 B11 60.3(3) . . ?
B9 B12 B11 108.0(4) . . ?
B7 B12 B8 60.6(3) . . ?
B10 B12 B8 108.4(4) . . ?
B9 B12 B8 60.4(3) . . ?
B11 B12 B8 108.8(4) . . ?
B7 B12 H12 121.5 . . ?
B10 B12 H12 121.8 . . ?
B9 B12 H12 121.8 . . ?
B11 B12 H12 121.5 . . ?
B8 B12 H12 121.0 . . ?

loop_
_geom_bond_atom_site_label_1
_geom_bond_atom_site_label_2
_geom_bond_distance
_geom_bond_site_symmetry_2
_geom_bond_publ_flag
Rh1 C6 2.155(4) . ?
Rh1 C9 2.171(4) . ?
Rh1 C8 2.193(4) . ?
Rh1 C7 2.200(4) . ?
Rh1 C10 2.205(4) . ?
Rh1 S1 2.3529(12) . ?
Rh1 S2 2.3564(12) . ?
Rh1 Fe1 2.5143(8) . ?
Fe1 C5 1.770(5) . ?
Fe1 C4 1.778(5) . ?
Fe1 C3 1.816(5) . ?
Fe1 S2 2.2967(14) . ?
Fe1 S1 2.3207(13) . ?
O1 C3 1.134(5) . ?
O2 C4 1.143(5) . ?
O3 C5 1.140(5) . ?
S1 C1 1.810(4) . ?
S2 C2 1.825(4) . ?
C1 C2 1.624(5) . ?
C1 B11 1.708(6) . ?
C1 B7 1.709(6) . ?
C1 B3 1.731(6) . ?
C1 B6 1.735(5) . ?
C2 B5 1.691(6) . ?
C2 B4 1.697(6) . ?
C2 B6 1.728(6) . ?
C2 B3 1.729(6) . ?
C6 C10 1.424(6) . ?
C6 C7 1.427(6) . ?
C6 C11 1.512(5) . ?
C7 C8 1.406(5) . ?
C7 C12 1.495(6) . ?
C8 C9 1.439(6) . ?
C8 C13 1.501(5) . ?
C9 C10 1.427(5) . ?
C9 C14 1.502(5) . ?
C10 C15 1.494(6) . ?
C11 H11A 0.9600 . ?
C11 H11B 0.9600 . ?
C11 H11C 0.9600 . ?
C12 H12A 0.9600 . ?
C12 H12B 0.9600 . ?
C12 H12C 0.9600 . ?
C13 H13A 0.9600 . ?
C13 H13B 0.9600 . ?
C13 H13C 0.9600 . ?
C14 H14A 0.9600 . ?
C14 H14B 0.9600 . ?
C14 H14C 0.9600 . ?
C15 H15A 0.9600 . ?
C15 H15B 0.9600 . ?
C15 H15C 0.9600 . ?
B3 B8 1.742(7) . ?
B3 B7 1.755(6) . ?
B3 B4 1.760(6) . ?
B3 H3 1.1000 . ?
B4 B5 1.763(7) . ?
B4 B9 1.777(6) . ?
B4 B8 1.793(7) . ?
B4 H4 1.1000 . ?
B5 B6 1.751(7) . ?
B5 B10 1.768(7) . ?
B5 B9 1.775(7) . ?
B5 H5 1.1000 . ?
B6 B10 1.737(7) . ?
B6 B11 1.760(6) . ?
B6 H6 1.1000 . ?
B7 B11 1.766(7) . ?
B7 B12 1.767(7) . ?
B7 B8 1.787(7) . ?
B7 H7 1.1000 . ?
B8 B12 1.773(7) . ?
B8 B9 1.781(7) . ?
B8 H8 1.1000 . ?
B9 B10 1.758(7) . ?
B9 B12 1.770(7) . ?
B9 H9 1.1000 . ?
B10 B12 1.768(7) . ?
B10 B11 1.776(7) . ?
B10 H10 1.1000 . ?
B11 B12 1.771(7) . ?
B11 H11 1.1000 . ?
B12 H12 1.1000 . ?
